data_7038330
loop_
_publ_author_name
'Ma, Zhen'
'Zhang, Bian'
'Guedes da Silva, M F\'atima C'
'Silva, Joana'
'Mendo, Ana Soraia'
'Baptista, Pedro Viana'
'Fernandes, Alexandra R.'
'Pombeiro, Armando J. L.'

_publ_section_title
;
 Synthesis, characterization, thermal properties and antiproliferative
 potential of copper(ii) 4'-phenyl-terpyridine compounds.
;
_journal_issue 12
_journal_name_full 'Dalton transactions (Cambridge, England : 2003)'
_journal_page_first 5339
_journal_page_last 5355
_journal_paper_doi 10.1039/c5dt02744f
_journal_volume 45
_journal_year 2016
_chemical_formula_moiety 'C35 H25 Cu N3 O6'
_chemical_formula_sum 'C35 H25 Cu N3 O6'
_chemical_formula_weight 646.93
_space_group_crystal_system monoclinic
_space_group_IT_number 14
_space_group_name_Hall '-P 2ybc'
_space_group_name_H-M_alt 'P 1 21/c 1'
_symmetry_space_group_name_Hall '-P 2ybc'
_symmetry_space_group_name_H-M 'P 1 21/c 1'
_atom_sites_solution_hydrogens mixed
_audit_creation_method SHELXL-2014/7
_audit_update_record
;
2016-01-27 deposited with the CCDC.
2016-02-05 downloaded from the CCDC.
;
_cell_angle_alpha 90
_cell_angle_beta 128.221(4)
_cell_angle_gamma 90
_cell_formula_units_Z 4
_cell_length_a 17.8398(14)
_cell_length_b 9.0056(7)
_cell_length_c 27.0152(17)
_cell_measurement_reflns_used 43449
_cell_measurement_temperature 150(2)
_cell_measurement_theta_max 29.600
_cell_measurement_theta_min 2.457
_cell_volume 3409.8(5)
_computing_cell_refinement 'Bruker SAINT'
_computing_data_collection 'Bruker APEX2'
_computing_data_reduction 'Bruker SAINT'
_computing_publication_material 'WinGX publication routines (Farrugia, 1999)'
_computing_structure_refinement 'SHELXL-201/7 (Sheldrick, 2014)'
_computing_structure_solution 'SIR97 (Giacovazzo et al, 1999)'
_diffrn_ambient_temperature 150(2)
_diffrn_measured_fraction_theta_full 0.997
_diffrn_measured_fraction_theta_max 0.989
_diffrn_measurement_device_type 'Bruker APEX-II CCD'
_diffrn_measurement_method '\f and \w scans'
_diffrn_radiation_monochromator graphite
_diffrn_radiation_type MoK\a
_diffrn_radiation_wavelength 0.71073
_diffrn_reflns_av_R_equivalents 0.0240
_diffrn_reflns_av_unetI/netI 0.0247
_diffrn_reflns_Laue_measured_fraction_full 0.997
_diffrn_reflns_Laue_measured_fraction_max 0.989
_diffrn_reflns_limit_h_max 24
_diffrn_reflns_limit_h_min -24
_diffrn_reflns_limit_k_max 12
_diffrn_reflns_limit_k_min -12
_diffrn_reflns_limit_l_max 37
_diffrn_reflns_limit_l_min -37
_diffrn_reflns_number 43449
_diffrn_reflns_point_group_measured_fraction_full 0.997
_diffrn_reflns_point_group_measured_fraction_max 0.989
_diffrn_reflns_theta_full 25.242
_diffrn_reflns_theta_max 29.600
_diffrn_reflns_theta_min 2.457
_exptl_absorpt_coefficient_mu 0.686
_exptl_absorpt_correction_T_max 0.919
_exptl_absorpt_correction_T_min 0.840
_exptl_absorpt_correction_type multi-scan
_exptl_absorpt_process_details sadabs
_exptl_crystal_colour green
_exptl_crystal_density_diffrn 1.260
_exptl_crystal_description block
_exptl_crystal_F_000 1332
_exptl_crystal_size_max 0.298
_exptl_crystal_size_mid 0.209
_exptl_crystal_size_min 0.121
_platon_squeeze_details
;
 The unit cell contains solvent molecules which could not be identified
 and were treated as a diffuse contribution to the overall scattering
 with SQUEEZE/PLATON. The refinement with (without) the model treatment
 gives R1 values of 0.0368 (0.0915) thus improving the results in 60%. 
;
_refine_diff_density_max 0.307
_refine_diff_density_min -0.212
_refine_diff_density_rms 0.047
_refine_ls_extinction_method none
_refine_ls_goodness_of_fit_ref 1.015
_refine_ls_hydrogen_treatment constr
_refine_ls_matrix_type full
_refine_ls_number_parameters 437
_refine_ls_number_reflns 9495
_refine_ls_number_restraints 0
_refine_ls_restrained_S_all 1.015
_refine_ls_R_factor_all 0.0603
_refine_ls_R_factor_gt 0.0368
_refine_ls_shift/su_max 0.005
_refine_ls_shift/su_mean 0.000
_refine_ls_structure_factor_coef Fsqd
_refine_ls_weighting_details 'w=1/[\s^2^(Fo^2^)+(0.0572P)^2^+0.9046P] where P=(Fo^2^+2Fc^2^)/3'
_refine_ls_weighting_scheme calc
_refine_ls_wR_factor_gt 0.0986
_refine_ls_wR_factor_ref 0.1126
_reflns_Friedel_coverage 0.000
_reflns_number_gt 6772
_reflns_number_total 9495
_reflns_threshold_expression 'I > 2\s(I)'
_cod_data_source_file c5dt02744f2.cif
_cod_data_source_block 5rev
_cod_depositor_comments 'Adding full bibliography for 7038328--7038332.cif.'
_cod_database_code 7038330
_shelx_shelxl_version_number 2014/7
_shelx_space_group_comment
;
The symmetry employed for this shelxl refinement is uniquely defined
by the following loop, which should always be used as a source of
symmetry information in preference to the above space-group names.
They are only intended as comments.
;
_shelx_estimated_absorpt_t_min 0.822
_shelx_estimated_absorpt_t_max 0.922
_platon_squeeze_void_probe_radius 1.20

loop_
_space_group_symop_operation_xyz
'x, y, z'
'-x, y+1/2, -z+1/2'
'-x, -y, -z'
'x, -y-1/2, z-1/2'

loop_
_atom_site_label
_atom_site_type_symbol
_atom_site_fract_x
_atom_site_fract_y
_atom_site_fract_z
_atom_site_U_iso_or_equiv
_atom_site_adp_type
_atom_site_occupancy
_atom_site_site_symmetry_order
_atom_site_calc_flag
_atom_site_refinement_flags_posn
_atom_site_refinement_flags_adp
_atom_site_refinement_flags_occupancy
_atom_site_disorder_assembly
_atom_site_disorder_group
C1 C 0.26064(17) 0.5798(3) 0.71681(10) 0.0610(5) Uani 1 1 d . . . . .
H1 H 0.2988 0.6426 0.7122 0.073 Uiso 1 1 calc R U . . .
C2 C 0.1869(2) 0.5019(3) 0.66523(11) 0.0758(7) Uani 1 1 d . . . . .
H2 H 0.1743 0.5110 0.6257 0.091 Uiso 1 1 calc R U . . .
C3 C 0.1323(2) 0.4119(3) 0.67177(11) 0.0783(7) Uani 1 1 d . . . . .
H3 H 0.0814 0.3569 0.6367 0.094 Uiso 1 1 calc R U . . .
C4 C 0.15114(17) 0.4006(3) 0.72968(10) 0.0623(6) Uani 1 1 d . . . . .
H4 H 0.1131 0.3390 0.7348 0.075 Uiso 1 1 calc R U . . .
C5 C 0.22632(13) 0.4809(2) 0.77979(8) 0.0433(4) Uani 1 1 d . . . . .
C6 C 0.25486(12) 0.47928(19) 0.84460(8) 0.0385(3) Uani 1 1 d . . . . .
C7 C 0.21414(13) 0.3962(2) 0.86549(9) 0.0424(4) Uani 1 1 d . . . . .
H7 H 0.1625 0.3312 0.8374 0.051 Uiso 1 1 calc R U . . .
C8 C 0.24918(13) 0.40837(19) 0.92808(9) 0.0412(4) Uani 1 1 d . . . . .
C9 C 0.32693(12) 0.50189(19) 0.96823(8) 0.0400(4) Uani 1 1 d . . . . .
H9 H 0.3537 0.5103 1.0114 0.048 Uiso 1 1 calc R U . . .
C10 C 0.36457(11) 0.58233(18) 0.94446(8) 0.0351(3) Uani 1 1 d . . . . .
C11 C 0.44634(12) 0.68625(18) 0.97988(8) 0.0361(3) Uani 1 1 d . . . . .
C12 C 0.50055(14) 0.7139(2) 1.04391(9) 0.0450(4) Uani 1 1 d . . . . .
H12 H 0.4862 0.6659 1.0684 0.054 Uiso 1 1 calc R U . . .
C13 C 0.57608(15) 0.8127(2) 1.07159(10) 0.0509(4) Uani 1 1 d . . . . .
H13 H 0.6136 0.8344 1.1153 0.061 Uiso 1 1 calc R U . . .
C14 C 0.59615(14) 0.8791(2) 1.03511(10) 0.0506(4) Uani 1 1 d . . . . .
H14 H 0.6477 0.9471 1.0533 0.061 Uiso 1 1 calc R U . . .
C15 C 0.54039(13) 0.8453(2) 0.97186(9) 0.0449(4) Uani 1 1 d . . . . .
H15 H 0.5550 0.8903 0.9469 0.054 Uiso 1 1 calc R U . . .
C16 C 0.20067(18) 0.3268(3) 0.95006(14) 0.0453(15) Uani 0.658(5) 1 d G . P A 1
C17 C 0.24905(17) 0.3063(4) 1.01422(13) 0.0633(12) Uani 0.658(5) 1 d G . P A 1
H17 H 0.3124 0.3421 1.0437 0.076 Uiso 0.658(5) 1 calc R U P A 1
C18 C 0.2047(3) 0.2333(5) 1.03517(12) 0.0765(16) Uani 0.658(5) 1 d G . P A 1
H18 H 0.2378 0.2192 1.0790 0.092 Uiso 0.658(5) 1 calc R U P A 1
C19 C 0.1120(3) 0.1808(5) 0.99197(16) 0.095(2) Uani 0.658(5) 1 d G . P A 1
H19 H 0.0817 0.1309 1.0063 0.114 Uiso 0.658(5) 1 calc R U P A 1
C20 C 0.06364(19) 0.2013(4) 0.92782(15) 0.0853(15) Uani 0.658(5) 1 d G . P A 1
H20 H 0.0003 0.1655 0.8983 0.102 Uiso 0.658(5) 1 calc R U P A 1
C21 C 0.10797(19) 0.2743(3) 0.90686(11) 0.0619(10) Uani 0.658(5) 1 d G . P A 1
H21 H 0.0749 0.2884 0.8630 0.074 Uiso 0.658(5) 1 calc R U P A 1
C31 C 0.51475(13) 0.6426(2) 0.84255(8) 0.0398(4) Uani 1 1 d . . . . .
C32 C 0.56539(12) 0.64704(19) 0.81457(8) 0.0377(3) Uani 1 1 d . . . . .
C33 C 0.55246(16) 0.7637(2) 0.77667(10) 0.0531(5) Uani 1 1 d . . . . .
H33 H 0.5158 0.8473 0.7716 0.064 Uiso 1 1 calc R U . . .
C34 C 0.59230(17) 0.7602(2) 0.74607(11) 0.0567(5) Uani 1 1 d . . . . .
H34 H 0.5830 0.8410 0.7202 0.068 Uiso 1 1 calc R U . . .
C35 C 0.64555(13) 0.6392(2) 0.75326(9) 0.0443(4) Uani 1 1 d . . . . .
C36 C 0.66167(14) 0.5246(2) 0.79229(9) 0.0472(4) Uani 1 1 d . . . . .
H36 H 0.7001 0.4427 0.7984 0.057 Uiso 1 1 calc R U . . .
C37 C 0.62148(14) 0.5292(2) 0.82294(9) 0.0453(4) Uani 1 1 d . . . . .
H37 H 0.6329 0.4499 0.8500 0.054 Uiso 1 1 calc R U . . .
C41 C 0.21245(12) 0.89615(19) 0.81244(9) 0.0410(4) Uani 1 1 d . . . . .
C42 C 0.12355(12) 0.97700(19) 0.76049(9) 0.0401(4) Uani 1 1 d . . . . .
C43 C 0.06324(12) 1.0397(2) 0.77098(9) 0.0426(4) Uani 1 1 d . . . . .
H43 H 0.0763 1.0252 0.8105 0.051 Uiso 1 1 calc R U . . .
C44 C -0.01528(13) 1.1227(2) 0.72511(9) 0.0450(4) Uani 1 1 d . . . . .
H44 H -0.0544 1.1672 0.7337 0.054 Uiso 1 1 calc R U . . .
C45 C -0.03704(13) 1.1410(2) 0.66619(9) 0.0479(4) Uani 1 1 d . . . . .
C46 C 0.02019(15) 1.0732(3) 0.65418(10) 0.0573(5) Uani 1 1 d . . . . .
H46 H 0.0043 1.0810 0.6136 0.069 Uiso 1 1 calc R U . . .
C47 C 0.10017(14) 0.9945(2) 0.70112(9) 0.0516(5) Uani 1 1 d . . . . .
H47 H 0.1400 0.9514 0.6928 0.062 Uiso 1 1 calc R U . . .
Cu1 Cu 0.37991(2) 0.69078(2) 0.85230(2) 0.04023(8) Uani 1 1 d . . . . .
N1 N 0.32785(10) 0.56997(15) 0.88385(6) 0.0367(3) Uani 1 1 d . . . . .
N2 N 0.46675(10) 0.75197(16) 0.94436(7) 0.0379(3) Uani 1 1 d . . . . .
N3 N 0.28029(11) 0.56971(18) 0.77326(7) 0.0460(3) Uani 1 1 d . . . . .
O1 O 0.45607(10) 0.74902(16) 0.82726(6) 0.0480(3) Uani 1 1 d . . . . .
O2 O 0.52706(10) 0.53771(15) 0.87651(7) 0.0527(3) Uani 1 1 d . . . . .
O3 O 0.27725(9) 0.88150(15) 0.80619(7) 0.0498(3) Uani 1 1 d . . . . .
O4 O 0.22012(10) 0.85057(16) 0.85899(7) 0.0531(3) Uani 1 1 d . . . . .
O5 O 0.68057(11) 0.63921(18) 0.72045(7) 0.0607(4) Uani 1 1 d . . . . .
H5E H 0.6911 0.5535 0.7161 0.073 Uiso 1 1 d R U . . .
O6 O -0.11029(11) 1.22382(19) 0.61987(7) 0.0648(4) Uani 1 1 d . . . . .
H6E H -0.1459 1.2684 0.6260 0.078 Uiso 1 1 d R U . . .
C16B C 0.2143(4) 0.3160(6) 0.9547(3) 0.050(3) Uani 0.342(5) 1 d G . P A 2
C17B C 0.2162(5) 0.3710(6) 1.0035(3) 0.067(2) Uani 0.342(5) 1 d G . P A 2
H17B H 0.2443 0.4649 1.0216 0.081 Uiso 0.342(5) 1 calc R U P A 2
C18B C 0.1768(6) 0.2886(8) 1.0259(3) 0.091(4) Uani 0.342(5) 1 d G . P A 2
H18B H 0.1781 0.3262 1.0592 0.110 Uiso 0.342(5) 1 calc R U P A 2
C19B C 0.1356(6) 0.1512(8) 0.9994(3) 0.084(4) Uani 0.342(5) 1 d G . P A 2
H19B H 0.1087 0.0949 1.0146 0.101 Uiso 0.342(5) 1 calc R U P A 2
C21B C 0.1338(5) 0.0962(6) 0.9506(3) 0.095(4) Uani 0.342(5) 1 d G . P A 2
H21B H 0.1056 0.0023 0.9325 0.114 Uiso 0.342(5) 1 calc R U P A 2
C20B C 0.1731(5) 0.1786(6) 0.9282(3) 0.070(2) Uani 0.342(5) 1 d G . P A 2
H20B H 0.1719 0.1410 0.8949 0.084 Uiso 0.342(5) 1 calc R U P A 2

loop_
_atom_site_aniso_label
_atom_site_aniso_U_11
_atom_site_aniso_U_22
_atom_site_aniso_U_33
_atom_site_aniso_U_23
_atom_site_aniso_U_13
_atom_site_aniso_U_12
C1 0.0733(14) 0.0680(14) 0.0476(11) 0.0010(10) 0.0404(11) -0.0011(11)
C2 0.0947(19) 0.0857(17) 0.0439(12) -0.0034(12) 0.0414(13) -0.0067(15)
C3 0.0862(18) 0.0839(18) 0.0423(12) -0.0130(12) 0.0285(12) -0.0196(15)
C4 0.0637(13) 0.0664(14) 0.0449(11) -0.0063(10) 0.0276(11) -0.0138(11)
C5 0.0447(10) 0.0426(9) 0.0399(9) 0.0001(7) 0.0248(8) 0.0046(8)
C6 0.0363(8) 0.0401(8) 0.0384(8) -0.0009(7) 0.0228(7) 0.0027(7)
C7 0.0371(9) 0.0416(9) 0.0441(9) -0.0013(8) 0.0230(8) -0.0026(7)
C8 0.0410(9) 0.0404(9) 0.0473(9) 0.0034(7) 0.0299(8) 0.0023(7)
C9 0.0449(9) 0.0412(9) 0.0406(9) 0.0009(7) 0.0298(8) 0.0009(7)
C10 0.0351(8) 0.0361(8) 0.0362(8) 0.0022(7) 0.0230(7) 0.0047(7)
C11 0.0360(8) 0.0356(8) 0.0379(8) 0.0017(7) 0.0236(7) 0.0048(7)
C12 0.0487(10) 0.0467(10) 0.0407(9) -0.0001(8) 0.0281(9) 0.0018(8)
C13 0.0474(11) 0.0524(11) 0.0409(10) -0.0067(8) 0.0214(9) -0.0027(9)
C14 0.0410(10) 0.0458(10) 0.0568(12) -0.0078(9) 0.0261(9) -0.0039(8)
C15 0.0423(10) 0.0419(9) 0.0564(11) 0.0007(8) 0.0334(9) 0.0002(7)
C16 0.046(2) 0.042(3) 0.058(3) 0.013(2) 0.037(2) 0.0030(19)
C17 0.051(2) 0.082(3) 0.055(2) 0.012(2) 0.0318(19) -0.009(2)
C18 0.072(3) 0.093(4) 0.069(3) 0.015(3) 0.045(2) -0.017(3)
C19 0.085(4) 0.110(5) 0.110(5) 0.017(4) 0.070(4) -0.024(3)
C20 0.065(3) 0.097(3) 0.099(3) -0.002(3) 0.053(3) -0.030(2)
C21 0.052(2) 0.070(2) 0.065(2) -0.0013(17) 0.0366(18) -0.0164(18)
C31 0.0413(9) 0.0454(9) 0.0374(8) -0.0034(7) 0.0267(8) -0.0042(7)
C32 0.0386(8) 0.0428(8) 0.0367(8) 0.0003(7) 0.0258(8) -0.0005(7)
C33 0.0650(13) 0.0514(10) 0.0646(12) 0.0154(10) 0.0509(12) 0.0169(9)
C34 0.0755(14) 0.0539(11) 0.0676(13) 0.0196(10) 0.0577(13) 0.0145(10)
C35 0.0457(10) 0.0532(10) 0.0450(10) -0.0018(8) 0.0336(9) -0.0015(8)
C36 0.0527(11) 0.0468(10) 0.0539(11) 0.0032(8) 0.0389(10) 0.0087(8)
C37 0.0540(11) 0.0441(9) 0.0482(10) 0.0063(8) 0.0368(9) 0.0036(8)
C41 0.0362(8) 0.0376(8) 0.0518(10) -0.0020(8) 0.0285(8) -0.0031(7)
C42 0.0337(8) 0.0401(9) 0.0480(9) -0.0047(7) 0.0260(8) -0.0026(7)
C43 0.0412(9) 0.0448(9) 0.0492(10) 0.0000(8) 0.0317(8) -0.0012(8)
C44 0.0395(9) 0.0488(10) 0.0573(11) -0.0013(9) 0.0353(9) 0.0025(8)
C45 0.0361(9) 0.0557(11) 0.0475(10) -0.0022(9) 0.0237(8) 0.0034(8)
C46 0.0507(11) 0.0786(14) 0.0430(10) -0.0030(10) 0.0291(9) 0.0115(10)
C47 0.0429(10) 0.0638(12) 0.0500(11) -0.0085(9) 0.0297(9) 0.0076(9)
Cu1 0.04098(12) 0.04718(13) 0.04020(12) 0.00027(9) 0.02895(10) -0.00055(9)
N1 0.0367(7) 0.0378(7) 0.0364(7) 0.0011(6) 0.0231(6) 0.0031(6)
N2 0.0368(7) 0.0402(7) 0.0414(7) 0.0011(6) 0.0266(7) 0.0023(6)
N3 0.0505(9) 0.0504(9) 0.0412(8) -0.0001(7) 0.0304(7) 0.0024(7)
O1 0.0501(7) 0.0542(7) 0.0555(8) 0.0082(6) 0.0405(7) 0.0072(6)
O2 0.0662(9) 0.0551(8) 0.0567(8) 0.0119(6) 0.0479(8) 0.0061(7)
O3 0.0437(7) 0.0532(7) 0.0633(8) 0.0120(6) 0.0386(7) 0.0111(6)
O4 0.0441(7) 0.0626(8) 0.0584(8) 0.0098(7) 0.0346(7) 0.0029(6)
O5 0.0783(10) 0.0667(9) 0.0703(10) 0.0057(8) 0.0626(9) 0.0064(8)
O6 0.0515(8) 0.0883(11) 0.0529(8) 0.0124(8) 0.0314(7) 0.0270(8)
C16B 0.038(4) 0.057(6) 0.053(6) -0.018(4) 0.027(4) -0.010(4)
C17B 0.069(5) 0.085(6) 0.068(5) -0.006(5) 0.052(5) -0.021(4)
C18B 0.123(10) 0.103(8) 0.098(8) 0.000(6) 0.094(8) -0.011(7)
C19B 0.085(6) 0.109(8) 0.068(6) 0.009(6) 0.052(5) -0.032(6)
C21B 0.109(8) 0.093(7) 0.086(6) -0.014(5) 0.062(6) -0.056(6)
C20B 0.083(6) 0.072(5) 0.063(4) -0.018(4) 0.048(4) -0.035(4)

loop_
_atom_type_symbol
_atom_type_description
_atom_type_scat_dispersion_real
_atom_type_scat_dispersion_imag
_atom_type_scat_source
C C 0.0030 0.0020 'International Tables Vol C Tables 4.2.6.8 and 6.1.1.4'
H H 0.0000 0.0000 'International Tables Vol C Tables 4.2.6.8 and 6.1.1.4'
Cu Cu 0.3200 1.2650 'International Tables Vol C Tables 4.2.6.8 and 6.1.1.4'
N N 0.0060 0.0030 'International Tables Vol C Tables 4.2.6.8 and 6.1.1.4'
O O 0.0110 0.0060 'International Tables Vol C Tables 4.2.6.8 and 6.1.1.4'

loop_
_geom_angle_atom_site_label_1
_geom_angle_atom_site_label_2
_geom_angle_atom_site_label_3
_geom_angle
N3 C1 C2 122.1(2)
N3 C1 H1 119.0
C2 C1 H1 119.0
C3 C2 C1 119.0(2)
C3 C2 H2 120.5
C1 C2 H2 120.5
C2 C3 C4 119.8(2)
C2 C3 H3 120.1
C4 C3 H3 120.1
C5 C4 C3 118.6(2)
C5 C4 H4 120.7
C3 C4 H4 120.7
N3 C5 C4 121.51(18)
N3 C5 C6 114.07(16)
C4 C5 C6 124.42(18)
N1 C6 C7 120.51(15)
N1 C6 C5 112.58(15)
C7 C6 C5 126.91(16)
C6 C7 C8 119.78(16)
C6 C7 H7 120.1
C8 C7 H7 120.1
C7 C8 C9 118.23(16)
C7 C8 C16B 122.8(3)
C9 C8 C16B 118.7(3)
C7 C8 C16 120.13(19)
C9 C8 C16 121.59(18)
C10 C9 C8 119.25(16)
C10 C9 H9 120.4
C8 C9 H9 120.4
N1 C10 C9 120.80(16)
N1 C10 C11 112.55(14)
C9 C10 C11 126.65(15)
N2 C11 C12 121.33(16)
N2 C11 C10 114.04(14)
C12 C11 C10 124.60(15)
C13 C12 C11 118.92(17)
C13 C12 H12 120.5
C11 C12 H12 120.5
C14 C13 C12 119.31(18)
C14 C13 H13 120.3
C12 C13 H13 120.3
C15 C14 C13 118.97(18)
C15 C14 H14 120.5
C13 C14 H14 120.5
N2 C15 C14 122.47(17)
N2 C15 H15 118.8
C14 C15 H15 118.8
C17 C16 C21 120.0
C17 C16 C8 119.4(2)
C21 C16 C8 120.61(19)
C18 C17 C16 120.0
C18 C17 H17 120.0
C16 C17 H17 120.0
C17 C18 C19 120.0
C17 C18 H18 120.0
C19 C18 H18 120.0
C20 C19 C18 120.0
C20 C19 H19 120.0
C18 C19 H19 120.0
C21 C20 C19 120.0
C21 C20 H20 120.0
C19 C20 H20 120.0
C20 C21 C16 120.0
C20 C21 H21 120.0
C16 C21 H21 120.0
O2 C31 O1 122.88(15)
O2 C31 C32 120.64(16)
O1 C31 C32 116.42(15)
O2 C31 Cu1 78.70(10)
C32 C31 Cu1 158.23(13)
C37 C32 C33 118.57(15)
C37 C32 C31 120.08(16)
C33 C32 C31 121.22(16)
C34 C33 C32 120.83(18)
C34 C33 H33 119.6
C32 C33 H33 119.6
C35 C34 C33 119.84(18)
C35 C34 H34 120.1
C33 C34 H34 120.1
O5 C35 C36 122.48(17)
O5 C35 C34 117.44(17)
C36 C35 C34 120.07(16)
C35 C36 C37 119.67(17)
C35 C36 H36 120.2
C37 C36 H36 120.2
C32 C37 C36 120.95(17)
C32 C37 H37 119.5
C36 C37 H37 119.5
O4 C41 O3 123.83(17)
O4 C41 C42 119.66(15)
O3 C41 C42 116.49(16)
C43 C42 C47 118.04(17)
C43 C42 C41 120.57(16)
C47 C42 C41 121.37(15)
C44 C43 C42 121.33(17)
C44 C43 H43 119.3
C42 C43 H43 119.3
C43 C44 C45 119.96(16)
C43 C44 H44 120.0
C45 C44 H44 120.0
O6 C45 C46 117.27(18)
O6 C45 C44 123.50(17)
C46 C45 C44 119.22(18)
C47 C46 C45 120.14(18)
C47 C46 H46 119.9
C45 C46 H46 119.9
C46 C47 C42 121.21(17)
C46 C47 H47 119.4
C42 C47 H47 119.4
O1 Cu1 N1 160.24(6)
O1 Cu1 N2 100.77(6)
N1 Cu1 N2 79.84(6)
O1 Cu1 N3 97.13(6)
N1 Cu1 N3 79.46(6)
N2 Cu1 N3 158.77(6)
O1 Cu1 O3 96.16(5)
N1 Cu1 O3 103.02(5)
N2 Cu1 O3 102.38(6)
N3 Cu1 O3 86.85(6)
O1 Cu1 C31 28.01(6)
N1 Cu1 C31 132.30(6)
N2 Cu1 C31 96.68(5)
N3 Cu1 C31 93.76(6)
O3 Cu1 C31 123.87(5)
O1 Cu1 O2 54.94(5)
N1 Cu1 O2 105.62(5)
N2 Cu1 O2 87.16(5)
N3 Cu1 O2 93.90(5)
O3 Cu1 O2 151.00(4)
C31 Cu1 O2 27.12(5)
C6 N1 C10 121.40(14)
C6 N1 Cu1 119.49(11)
C10 N1 Cu1 119.08(11)
C15 N2 C11 118.99(16)
C15 N2 Cu1 126.58(12)
C11 N2 Cu1 114.41(11)
C1 N3 C5 119.03(18)
C1 N3 Cu1 126.63(15)
C5 N3 Cu1 114.14(12)
C31 O1 Cu1 107.18(11)
C31 O2 Cu1 74.17(10)
C41 O3 Cu1 120.11(11)
C35 O5 H5E 109.3
C45 O6 H6E 119.6
C17B C16B C20B 120.0
C17B C16B C8 119.7(3)
C20B C16B C8 120.2(3)
C16B C17B C18B 120.0
C16B C17B H17B 120.0
C18B C17B H17B 120.0
C17B C18B C19B 120.0
C17B C18B H18B 120.0
C19B C18B H18B 120.0
C21B C19B C18B 120.0
C21B C19B H19B 120.0
C18B C19B H19B 120.0
C19B C21B C20B 120.0
C19B C21B H21B 120.0
C20B C21B H21B 120.0
C21B C20B C16B 120.0
C21B C20B H20B 120.0
C16B C20B H20B 120.0

loop_
_geom_bond_atom_site_label_1
_geom_bond_atom_site_label_2
_geom_bond_distance
C1 N3 1.340(2)
C1 C2 1.377(3)
C1 H1 0.9500
C2 C3 1.360(4)
C2 H2 0.9500
C3 C4 1.386(3)
C3 H3 0.9500
C4 C5 1.381(3)
C4 H4 0.9500
C5 N3 1.345(2)
C5 C6 1.490(2)
C6 N1 1.334(2)
C6 C7 1.383(2)
C7 C8 1.398(2)
C7 H7 0.9500
C8 C9 1.396(3)
C8 C16B 1.466(4)
C8 C16 1.509(3)
C9 C10 1.386(2)
C9 H9 0.9500
C10 N1 1.340(2)
C10 C11 1.481(2)
C11 N2 1.355(2)
C11 C12 1.385(2)
C12 C13 1.386(3)
C12 H12 0.9500
C13 C14 1.376(3)
C13 H13 0.9500
C14 C15 1.378(3)
C14 H14 0.9500
C15 N2 1.333(2)
C15 H15 0.9500
C16 C17 1.3900
C16 C21 1.3900
C17 C18 1.3900
C17 H17 0.9500
C18 C19 1.3900
C18 H18 0.9500
C19 C20 1.3900
C19 H19 0.9500
C20 C21 1.3900
C20 H20 0.9500
C21 H21 0.9500
C31 O2 1.238(2)
C31 O1 1.285(2)
C31 C32 1.495(2)
C31 Cu1 2.6132(17)
C32 C37 1.378(2)
C32 C33 1.383(3)
C33 C34 1.384(2)
C33 H33 0.9500
C34 C35 1.379(3)
C34 H34 0.9500
C35 O5 1.364(2)
C35 C36 1.372(3)
C36 C37 1.392(2)
C36 H36 0.9500
C37 H37 0.9500
C41 O4 1.247(2)
C41 O3 1.274(2)
C41 C42 1.504(2)
C42 C43 1.391(2)
C42 C47 1.394(3)
C43 C44 1.381(3)
C43 H43 0.9500
C44 C45 1.395(3)
C44 H44 0.9500
C45 O6 1.344(2)
C45 C46 1.390(3)
C46 C47 1.381(3)
C46 H46 0.9500
C47 H47 0.9500
Cu1 O1 1.9276(12)
Cu1 N1 1.9370(14)
Cu1 N2 2.0301(15)
Cu1 N3 2.0522(16)
Cu1 O3 2.2434(13)
Cu1 O2 2.6635(14)
O5 H5E 0.8199
O6 H6E 0.8497
C16B C17B 1.3900
C16B C20B 1.3900
C17B C18B 1.3900
C17B H17B 0.9500
C18B C19B 1.3900
C18B H18B 0.9500
C19B C21B 1.3900
C19B H19B 0.9500
C21B C20B 1.3900
C21B H21B 0.9500
C20B H20B 0.9500

loop_
_geom_hbond_atom_site_label_D
_geom_hbond_atom_site_label_H
_geom_hbond_atom_site_label_A
_geom_hbond_distance_DH
_geom_hbond_distance_HA
_geom_hbond_distance_DA
_geom_hbond_angle_DHA
_geom_hbond_site_symmetry_A
O5 H5E O3 0.82 1.87 2.672(2) 165.3 2_646
O6 H6E O4 0.85 1.77 2.6177(19) 176.3 2_556
C9 H9 O2 0.95 2.43 3.314(2) 154.4 3_667
C12 H12 O2 0.95 2.46 3.363(2) 158.2 3_667
O5 H5E O3 0.82 1.87 2.672(2) 165.3 2_646
O6 H6E O4 0.85 1.77 2.6177(19) 176.3 2_556
C9 H9 O2 0.95 2.43 3.314(2) 154.4 3_667
C12 H12 O2 0.95 2.46 3.363(2) 158.2 3_667
O5 H5E O3 0.82 1.87 2.672(2) 165.3 2_646
O6 H6E O4 0.85 1.77 2.6177(19) 176.3 2_556
C9 H9 O2 0.95 2.43 3.314(2) 154.4 3_667
C12 H12 O2 0.95 2.46 3.363(2) 158.2 3_667

loop_
_platon_squeeze_void_nr
_platon_squeeze_void_average_x
_platon_squeeze_void_average_y
_platon_squeeze_void_average_z
_platon_squeeze_void_volume
_platon_squeeze_void_count_electrons
_platon_squeeze_void_content
1 0.000 -0.500 0.000 294 79 ' '
2 1.000 0.000 0.500 294 79 ' '
